data_2310454
loop_
_publ_author_name
'Mumme, W.G.'
'Wadsley, A.D.'

_publ_section_title
;
 The crystal structure of Na Ti2 Al5 O12
;
_journal_name_full 'Acta Crystallographica (1,1948-23,1967)'
_journal_page_first 754
_journal_page_last 758
_journal_volume 23
_journal_year 1967
_chemical_formula_sum 'Al5 Na O12 Ti2'
_chemical_name_systematic 'Na Ti2 Al5 O12'
_space_group_IT_number 55
_symmetry_space_group_name_Hall '-P 2 2ab'
_symmetry_space_group_name_H-M 'P b a m'
_cell_angle_alpha 90
_cell_angle_beta 90
_cell_angle_gamma 90
_cell_formula_units_Z 2
_cell_length_a 9.08
_cell_length_b 15.519
_cell_length_c 2.919
_cell_volume 411.324
_citation_journal_id_ASTM ACCRA9
_cod_data_source_file Mumme_ACCRA9_1967_1395.cif
_cod_data_source_block Al5Na1O12Ti2
_cod_original_cell_volume 411.3236
_cod_original_formula_sum 'Al5 Na1 O12 Ti2'
_cod_database_code 2310454

loop_
_symmetry_equiv_pos_as_xyz
x,y,z
-x,-y,z
x+1/2,-y+1/2,-z
-x+1/2,y+1/2,-z
-x,-y,-z
x,y,-z
-x-1/2,y-1/2,z
x-1/2,-y-1/2,z

loop_
_atom_site_label
_atom_site_type_symbol
_atom_site_fract_x
_atom_site_fract_y
_atom_site_fract_z
_atom_site_occupancy
_atom_site_U_iso_or_equiv
O5 O-2 0.11 0.3534 0.5 1 0.0
Al2 Al+3 0.0098 0.2999 0 1 0.0
O4 O-2 0.3902 0.2481 0.5 1 0.0
Ti1 Ti+4 0.2294 0.1449 0.5 1 0.0
O1 O-2 0.105 0.0513 0.5 1 0.0
O2 O-2 0.3638 0.1108 0 1 0.0
O6 O-2 0.3662 0.4072 0 1 0.0
Al3 Al+3 0.3069 0.3553 0.5 1 0.0
Na1 Na+1 0 0.5 0.5 1 0.0
O3 O-2 0.1319 0.2059 0 1 0.0
Al1 Al+3 0 0 0 1 0.0
